data_2236800
loop_
_publ_author_name
'Ng, Seik Weng'

_publ_section_title
;
 A second polymorph of
 2,4,6-tris(3,5-dimethyl-1<i>H</i>-pyrazol-1-yl)-1,3,5-triazine
;
_journal_coeditor_code ZS2237
_journal_issue 11
_journal_name_full 'Acta Crystallographica Section E'
_journal_page_first o3201
_journal_paper_doi 10.1107/S1600536812043255
_journal_volume 68
_journal_year 2012
_chemical_formula_iupac 'C18 H21 N9'
_chemical_formula_moiety 'C18 H21 N9'
_chemical_formula_sum 'C18 H21 N9'
_chemical_formula_weight 363.44
_chemical_name_systematic
;
2,4,6-Tris(3,5-dimethyl-1<i>H</i>-pyrazol-1-yl)-1,3,5-triazine
;
_space_group_IT_number 33
_symmetry_cell_setting orthorhombic
_symmetry_space_group_name_Hall 'P 2c -2n'
_symmetry_space_group_name_H-M 'P n a 21'
_atom_sites_solution_hydrogens geom
_atom_sites_solution_primary direct
_atom_sites_solution_secondary difmap
_audit_creation_method SHELXL-97
_cell_angle_alpha 90.00
_cell_angle_beta 90.00
_cell_angle_gamma 90.00
_cell_formula_units_Z 4
_cell_length_a 7.18400(10)
_cell_length_b 12.50790(10)
_cell_length_c 19.95270(10)
_cell_measurement_reflns_used 23687
_cell_measurement_temperature 100(2)
_cell_measurement_theta_max 76.5126
_cell_measurement_theta_min 3.5307
_cell_volume 1792.88(3)
_computing_cell_refinement 'CrysAlis PRO (Agilent, 2012)'
_computing_data_collection 'CrysAlis PRO (Agilent, 2012)'
_computing_data_reduction 'CrysAlis PRO (Agilent, 2012)'
_computing_molecular_graphics 'X-SEED (Barbour, 2001)'
_computing_publication_material 'publCIF (Westrip, 2010)'
_computing_structure_refinement 'SHELXL97 (Sheldrick, 2008)'
_computing_structure_solution 'SHELXS97 (Sheldrick, 2008)'
_diffrn_ambient_temperature 100(2)
_diffrn_detector_area_resol_mean 10.4041
_diffrn_measured_fraction_theta_full 0.996
_diffrn_measured_fraction_theta_max 0.996
_diffrn_measurement_device_type 'Agilent SuperNova Dual diffractometer with an Atlas CCD detector'
_diffrn_measurement_method '\w scans'
_diffrn_radiation_monochromator Mirror
_diffrn_radiation_source 'SuperNova (Cu) X-ray Source'
_diffrn_radiation_type CuK\a
_diffrn_radiation_wavelength 1.54184
_diffrn_reflns_av_R_equivalents 0.0162
_diffrn_reflns_av_sigmaI/netI 0.0069
_diffrn_reflns_limit_h_max 7
_diffrn_reflns_limit_h_min -9
_diffrn_reflns_limit_k_max 15
_diffrn_reflns_limit_k_min -15
_diffrn_reflns_limit_l_max 25
_diffrn_reflns_limit_l_min -25
_diffrn_reflns_number 33189
_diffrn_reflns_theta_full 76.71
_diffrn_reflns_theta_max 76.71
_diffrn_reflns_theta_min 4.17
_diffrn_standards_number 0
_exptl_absorpt_coefficient_mu 0.711
_exptl_absorpt_correction_T_max 0.8708
_exptl_absorpt_correction_T_min 0.8149
_exptl_absorpt_correction_type multi-scan
_exptl_absorpt_process_details '(CrysAlis PRO; Agilent, 2012)'
_exptl_crystal_colour colorless
_exptl_crystal_density_diffrn 1.347
_exptl_crystal_density_method 'not measured'
_exptl_crystal_description prism
_exptl_crystal_F_000 768
_exptl_crystal_size_max 0.30
_exptl_crystal_size_mid 0.25
_exptl_crystal_size_min 0.20
_refine_diff_density_max 0.165
_refine_diff_density_min -0.226
_refine_ls_abs_structure_details 'Flack (1983),  1813 Friedel pairs'
_refine_ls_abs_structure_Flack 0.51(19)
_refine_ls_extinction_method none
_refine_ls_goodness_of_fit_ref 1.057
_refine_ls_hydrogen_treatment constr
_refine_ls_matrix_type full
_refine_ls_number_parameters 250
_refine_ls_number_reflns 3744
_refine_ls_number_restraints 1
_refine_ls_restrained_S_all 1.057
_refine_ls_R_factor_all 0.0280
_refine_ls_R_factor_gt 0.0280
_refine_ls_shift/su_max 0.001
_refine_ls_shift/su_mean 0.001
_refine_ls_structure_factor_coef Fsqd
_refine_ls_weighting_details 'calc w=1/[\s^2^(Fo^2^)+(0.0643P)^2^+0.1472P] where P=(Fo^2^+2Fc^2^)/3'
_refine_ls_weighting_scheme calc
_refine_ls_wR_factor_gt 0.0789
_refine_ls_wR_factor_ref 0.0790
_reflns_number_gt 3740
_reflns_number_total 3744
_reflns_threshold_expression I>2\s(I)
_cod_data_source_file zs2237.cif
_cod_data_source_block I
_cod_original_cell_volume 1792.89(3)
_cod_database_code 2236800
_cod_database_fobs_code 2236800

loop_
_symmetry_equiv_pos_as_xyz
'x, y, z'
'-x, -y, z+1/2'
'x+1/2, -y+1/2, z'
'-x+1/2, y+1/2, z+1/2'

loop_
_atom_site_type_symbol
_atom_site_label
_atom_site_fract_x
_atom_site_fract_y
_atom_site_fract_z
_atom_site_U_iso_or_equiv
_atom_site_adp_type
_atom_site_calc_flag
_atom_site_refinement_flags
_atom_site_occupancy
_atom_site_symmetry_multiplicity
N N1 0.64690(14) 0.33516(7) 0.49998(4) 0.01670(18) Uani d . 1 1
N N2 0.76115(13) 0.35089(7) 0.61216(5) 0.01684(18) Uani d . 1 1
N N3 0.70433(13) 0.50706(7) 0.54716(5) 0.01692(19) Uani d . 1 1
N N4 0.70786(13) 0.18485(7) 0.56534(4) 0.01575(19) Uani d . 1 1
N N5 0.65449(13) 0.12198(8) 0.51162(5) 0.01787(19) Uani d . 1 1
N N6 0.58836(13) 0.49074(7) 0.43969(4) 0.01651(19) Uani d . 1 1
N N7 0.60689(13) 0.60069(7) 0.43401(5) 0.01858(19) Uani d . 1 1
N N8 0.81077(13) 0.52146(7) 0.65568(4) 0.01588(18) Uani d . 1 1
N N9 0.89652(12) 0.47659(7) 0.71095(5) 0.01760(19) Uani d . 1 1
C C1 0.70516(15) 0.29617(8) 0.55866(6) 0.0150(2) Uani d . 1 1
C C2 0.75663(14) 0.45598(9) 0.60231(5) 0.0154(2) Uani d . 1 1
C C3 0.64950(15) 0.44148(8) 0.49846(5) 0.0153(2) Uani d . 1 1
C C4 0.82309(17) 0.16382(9) 0.68709(5) 0.0204(2) Uani d . 1 1
H H4A 0.8586 0.1033 0.7155 0.031 Uiso calc R 1 1
H H4B 0.7198 0.2026 0.7080 0.031 Uiso calc R 1 1
H H4C 0.9297 0.2119 0.6818 0.031 Uiso calc R 1 1
C C5 0.76404(15) 0.12363(9) 0.62003(6) 0.0170(2) Uani d . 1 1
C C6 0.74711(16) 0.01995(9) 0.59952(6) 0.0194(2) Uani d . 1 1
H H6 0.7756 -0.0421 0.6250 0.023 Uiso calc R 1 1
C C7 0.67861(14) 0.02291(9) 0.53266(6) 0.0176(2) Uani d . 1 1
C C8 0.63441(17) -0.07007(9) 0.48831(6) 0.0212(2) Uani d . 1 1
H H8A 0.6041 -0.0442 0.4432 0.032 Uiso calc R 1 1
H H8B 0.5277 -0.1092 0.5066 0.032 Uiso calc R 1 1
H H8C 0.7424 -0.1178 0.4860 0.032 Uiso calc R 1 1
C C9 0.44991(16) 0.33159(9) 0.37583(6) 0.0205(2) Uani d . 1 1
H H9A 0.3880 0.3215 0.3325 0.031 Uiso calc R 1 1
H H9B 0.3669 0.3082 0.4119 0.031 Uiso calc R 1 1
H H9C 0.5646 0.2892 0.3770 0.031 Uiso calc R 1 1
C C10 0.49607(15) 0.44699(9) 0.38503(5) 0.0170(2) Uani d . 1 1
C C11 0.45694(16) 0.53202(9) 0.34406(6) 0.0194(2) Uani d . 1 1
H H11 0.3947 0.5295 0.3021 0.023 Uiso calc R 1 1
C C12 0.52746(15) 0.62463(9) 0.37652(6) 0.0191(2) Uani d . 1 1
C C13 0.51606(18) 0.73881(10) 0.35422(7) 0.0257(2) Uani d . 1 1
H H13A 0.6340 0.7750 0.3640 0.039 Uiso calc R 1 1
H H13B 0.4147 0.7748 0.3782 0.039 Uiso calc R 1 1
H H13C 0.4920 0.7414 0.3059 0.039 Uiso calc R 1 1
C C14 0.71358(17) 0.70472(9) 0.60992(6) 0.0230(2) Uani d . 1 1
H H14A 0.7102 0.7776 0.6280 0.035 Uiso calc R 1 1
H H14B 0.5864 0.6805 0.6007 0.035 Uiso calc R 1 1
H H14C 0.7862 0.7039 0.5683 0.035 Uiso calc R 1 1
C C15 0.80173(15) 0.63183(8) 0.65987(6) 0.0179(2) Uani d . 1 1
C C16 0.88424(16) 0.65728(9) 0.71970(6) 0.0204(2) Uani d . 1 1
H H16 0.9001 0.7269 0.7379 0.024 Uiso calc R 1 1
C C17 0.94152(15) 0.55897(9) 0.74920(5) 0.0180(2) Uani d . 1 1
C C18 1.03930(18) 0.54346(9) 0.81452(6) 0.0236(2) Uani d . 1 1
H H18A 1.0544 0.4668 0.8232 0.035 Uiso calc R 1 1
H H18B 0.9657 0.5758 0.8506 0.035 Uiso calc R 1 1
H H18C 1.1620 0.5776 0.8126 0.035 Uiso calc R 1 1

loop_
_atom_site_aniso_label
_atom_site_aniso_U_11
_atom_site_aniso_U_22
_atom_site_aniso_U_33
_atom_site_aniso_U_12
_atom_site_aniso_U_13
_atom_site_aniso_U_23
N1 0.0178(4) 0.0167(4) 0.0155(4) -0.0006(3) -0.0008(3) 0.0003(3)
N2 0.0178(4) 0.0169(4) 0.0158(4) -0.0008(3) 0.0006(3) 0.0006(3)
N3 0.0182(4) 0.0165(4) 0.0160(5) -0.0006(3) -0.0001(3) -0.0009(3)
N4 0.0180(4) 0.0157(4) 0.0136(4) -0.0008(3) -0.0008(3) -0.0003(3)
N5 0.0201(4) 0.0171(4) 0.0164(4) -0.0021(3) 0.0009(3) -0.0022(3)
N6 0.0182(4) 0.0155(4) 0.0158(4) -0.0013(3) -0.0010(4) 0.0012(4)
N7 0.0214(4) 0.0147(4) 0.0197(4) -0.0003(3) -0.0001(4) 0.0027(3)
N8 0.0181(4) 0.0148(4) 0.0147(4) -0.0004(3) -0.0004(3) -0.0007(3)
N9 0.0193(4) 0.0204(4) 0.0131(4) 0.0001(3) -0.0001(3) 0.0004(3)
C1 0.0140(4) 0.0154(5) 0.0156(4) -0.0014(4) 0.0021(3) 0.0006(4)
C2 0.0135(5) 0.0183(5) 0.0144(5) -0.0017(4) 0.0017(4) -0.0012(4)
C3 0.0139(4) 0.0173(5) 0.0146(5) -0.0013(4) 0.0006(3) 0.0008(4)
C4 0.0241(5) 0.0214(5) 0.0157(5) 0.0016(4) -0.0032(4) 0.0014(4)
C5 0.0163(5) 0.0176(5) 0.0171(5) 0.0007(4) 0.0023(4) 0.0022(4)
C6 0.0216(5) 0.0170(5) 0.0195(5) 0.0008(4) 0.0015(4) 0.0022(4)
C7 0.0171(4) 0.0181(5) 0.0178(5) -0.0013(4) 0.0037(4) -0.0009(4)
C8 0.0273(6) 0.0170(5) 0.0193(5) -0.0016(4) 0.0035(4) -0.0027(4)
C9 0.0238(5) 0.0212(5) 0.0166(5) -0.0024(4) -0.0019(4) -0.0013(4)
C10 0.0149(5) 0.0222(5) 0.0138(5) 0.0001(4) 0.0004(4) 0.0003(4)
C11 0.0168(5) 0.0250(5) 0.0164(5) -0.0004(4) 0.0002(4) 0.0020(4)
C12 0.0161(5) 0.0200(5) 0.0212(5) 0.0007(4) 0.0019(4) 0.0049(4)
C13 0.0241(6) 0.0219(5) 0.0313(6) 0.0020(4) -0.0015(5) 0.0098(4)
C14 0.0300(6) 0.0173(5) 0.0219(5) 0.0023(4) -0.0041(5) -0.0005(4)
C15 0.0196(5) 0.0171(5) 0.0168(5) -0.0014(4) 0.0019(4) -0.0009(4)
C16 0.0246(5) 0.0191(5) 0.0176(5) -0.0019(4) 0.0004(4) -0.0031(4)
C17 0.0176(5) 0.0213(5) 0.0151(5) -0.0020(4) 0.0014(4) -0.0012(4)
C18 0.0285(6) 0.0250(5) 0.0175(5) -0.0007(5) -0.0052(5) -0.0018(4)

loop_
_atom_type_symbol
_atom_type_description
_atom_type_scat_dispersion_real
_atom_type_scat_dispersion_imag
_atom_type_scat_source
C C 0.0181 0.0091 'International Tables Vol C Tables 4.2.6.8 and 6.1.1.4'
H H 0.0000 0.0000 'International Tables Vol C Tables 4.2.6.8 and 6.1.1.4'
N N 0.0311 0.0180 'International Tables Vol C Tables 4.2.6.8 and 6.1.1.4'

loop_
_geom_angle_atom_site_label_1
_geom_angle_atom_site_label_2
_geom_angle_atom_site_label_3
_geom_angle
C3 N1 C1 112.37(9)
C2 N2 C1 112.51(9)
C2 N3 C3 113.11(9)
N5 N4 C5 112.01(9)
N5 N4 C1 119.22(9)
C5 N4 C1 128.74(10)
C7 N5 N4 104.53(9)
N7 N6 C10 111.88(8)
N7 N6 C3 118.44(9)
C10 N6 C3 129.51(9)
C12 N7 N6 104.79(9)
N9 N8 C15 112.18(8)
N9 N8 C2 119.58(8)
C15 N8 C2 128.08(9)
C17 N9 N8 104.65(9)
N2 C1 N1 127.61(10)
N2 C1 N4 115.56(10)
N1 C1 N4 116.83(9)
N3 C2 N2 127.27(10)
N3 C2 N8 115.36(9)
N2 C2 N8 117.37(9)
N1 C3 N3 127.12(10)
N1 C3 N6 117.13(9)
N3 C3 N6 115.75(9)
C5 C4 H4A 109.5
C5 C4 H4B 109.5
H4A C4 H4B 109.5
C5 C4 H4C 109.5
H4A C4 H4C 109.5
H4B C4 H4C 109.5
C6 C5 N4 105.16(10)
C6 C5 C4 127.92(11)
N4 C5 C4 126.89(10)
C5 C6 C7 106.69(10)
C5 C6 H6 126.7
C7 C6 H6 126.7
N5 C7 C6 111.60(10)
N5 C7 C8 120.94(10)
C6 C7 C8 127.46(10)
C7 C8 H8A 109.5
C7 C8 H8B 109.5
H8A C8 H8B 109.5
C7 C8 H8C 109.5
H8A C8 H8C 109.5
H8B C8 H8C 109.5
C10 C9 H9A 109.5
C10 C9 H9B 109.5
H9A C9 H9B 109.5
C10 C9 H9C 109.5
H9A C9 H9C 109.5
H9B C9 H9C 109.5
C11 C10 N6 105.10(9)
C11 C10 C9 129.18(11)
N6 C10 C9 125.72(9)
C10 C11 C12 106.73(10)
C10 C11 H11 126.6
C12 C11 H11 126.6
N7 C12 C11 111.50(10)
N7 C12 C13 119.98(10)
C11 C12 C13 128.49(11)
C12 C13 H13A 109.5
C12 C13 H13B 109.5
H13A C13 H13B 109.5
C12 C13 H13C 109.5
H13A C13 H13C 109.5
H13B C13 H13C 109.5
C15 C14 H14A 109.5
C15 C14 H14B 109.5
H14A C14 H14B 109.5
C15 C14 H14C 109.5
H14A C14 H14C 109.5
H14B C14 H14C 109.5
C16 C15 N8 105.30(9)
C16 C15 C14 128.59(10)
N8 C15 C14 126.08(10)
C15 C16 C17 106.53(10)
C15 C16 H16 126.7
C17 C16 H16 126.7
N9 C17 C16 111.33(10)
N9 C17 C18 121.16(10)
C16 C17 C18 127.51(10)
C17 C18 H18A 109.5
C17 C18 H18B 109.5
H18A C18 H18B 109.5
C17 C18 H18C 109.5
H18A C18 H18C 109.5
H18B C18 H18C 109.5

loop_
_geom_bond_atom_site_label_1
_geom_bond_atom_site_label_2
_geom_bond_distance
N1 C3 1.3303(13)
N1 C1 1.3356(14)
N2 C2 1.3295(14)
N2 C1 1.3302(14)
N3 C2 1.3268(14)
N3 C3 1.3312(14)
N4 N5 1.3836(13)
N4 C5 1.3929(14)
N4 C1 1.3989(13)
N5 C7 1.3197(14)
N6 N7 1.3863(11)
N6 C10 1.3887(14)
N6 C3 1.3957(13)
N7 C12 1.3157(15)
N8 N9 1.3822(12)
N8 C15 1.3846(13)
N8 C2 1.3985(13)
N9 C17 1.3225(14)
C4 C5 1.4909(15)
C4 H4A 0.9800
C4 H4B 0.9800
C4 H4C 0.9800
C5 C6 1.3653(15)
C6 C7 1.4225(16)
C6 H6 0.9500
C7 C8 1.4954(15)
C8 H8A 0.9800
C8 H8B 0.9800
C8 H8C 0.9800
C9 C10 1.4923(15)
C9 H9A 0.9800
C9 H9B 0.9800
C9 H9C 0.9800
C10 C11 1.3705(15)
C11 C12 1.4206(16)
C11 H11 0.9500
C12 C13 1.4980(14)
C13 H13A 0.9800
C13 H13B 0.9800
C13 H13C 0.9800
C14 C15 1.4918(15)
C14 H14A 0.9800
C14 H14B 0.9800
C14 H14C 0.9800
C15 C16 1.3703(15)
C16 C17 1.4240(15)
C16 H16 0.9500
C17 C18 1.4931(15)
C18 H18A 0.9800
C18 H18B 0.9800
C18 H18C 0.9800

loop_
_geom_torsion_atom_site_label_1
_geom_torsion_atom_site_label_2
_geom_torsion_atom_site_label_3
_geom_torsion_atom_site_label_4
_geom_torsion
C5 N4 N5 C7 -0.42(12)
C1 N4 N5 C7 177.77(9)
C10 N6 N7 C12 -0.13(11)
C3 N6 N7 C12 -175.89(9)
C15 N8 N9 C17 -0.33(11)
C2 N8 N9 C17 175.53(9)
C2 N2 C1 N1 -0.66(16)
C2 N2 C1 N4 179.50(9)
C3 N1 C1 N2 0.23(16)
C3 N1 C1 N4 -179.92(9)
N5 N4 C1 N2 -178.99(9)
C5 N4 C1 N2 -1.14(16)
N5 N4 C1 N1 1.15(14)
C5 N4 C1 N1 179.00(10)
C3 N3 C2 N2 0.98(15)
C3 N3 C2 N8 -178.34(9)
C1 N2 C2 N3 -0.01(15)
C1 N2 C2 N8 179.29(9)
N9 N8 C2 N3 -169.23(9)
C15 N8 C2 N3 5.90(15)
N9 N8 C2 N2 11.38(14)
C15 N8 C2 N2 -173.49(10)
C1 N1 C3 N3 0.97(15)
C1 N1 C3 N6 -179.01(9)
C2 N3 C3 N1 -1.51(15)
C2 N3 C3 N6 178.46(9)
N7 N6 C3 N1 -173.61(9)
C10 N6 C3 N1 11.49(16)
N7 N6 C3 N3 6.41(14)
C10 N6 C3 N3 -168.49(10)
N5 N4 C5 C6 0.66(12)
C1 N4 C5 C6 -177.31(10)
N5 N4 C5 C4 -177.36(10)
C1 N4 C5 C4 4.66(18)
N4 C5 C6 C7 -0.62(11)
C4 C5 C6 C7 177.38(11)
N4 N5 C7 C6 0.01(11)
N4 N5 C7 C8 179.63(9)
C5 C6 C7 N5 0.40(12)
C5 C6 C7 C8 -179.20(11)
N7 N6 C10 C11 0.30(12)
C3 N6 C10 C11 175.47(10)
N7 N6 C10 C9 -178.78(10)
C3 N6 C10 C9 -3.62(18)
N6 C10 C11 C12 -0.34(12)
C9 C10 C11 C12 178.70(11)
N6 N7 C12 C11 -0.09(12)
N6 N7 C12 C13 178.25(10)
C10 C11 C12 N7 0.28(13)
C10 C11 C12 C13 -177.89(11)
N9 N8 C15 C16 -0.05(11)
C2 N8 C15 C16 -175.48(10)
N9 N8 C15 C14 -178.12(10)
C2 N8 C15 C14 6.46(17)
N8 C15 C16 C17 0.39(12)
C14 C15 C16 C17 178.39(11)
N8 N9 C17 C16 0.58(11)
N8 N9 C17 C18 -179.66(10)
C15 C16 C17 N9 -0.64(13)
C15 C16 C17 C18 179.63(11)

loop_
_cod_related_entry_id
_cod_related_entry_database
_cod_related_entry_code
1 ChemSpider 338517
